data_4119653
loop_
_publ_author_name
'Han-Yuan Gong'
'Brett M. Rambo'
'Vincent M. Lynch'
'Karin M. Keller'
'Jonathan L. Sessler'

_publ_contact_author_address
;
Department of Chemistry & Biochemistry, 
1 University Station A5300,
University of Texas at Austin, Austin, Texas, 78712-0165, USA;
College of Chemistry, Beijing Normal University, Beijing, 100875 (P. R. China); 
Department of Chemistry, Yonsei University, Seoul, 120-749, Korea;
;
_publ_contact_author_email
;
hyg2070@iccas.ac.cn; sessler@mail.utexas.edu
;
_publ_contact_author_name
;
Han-Yuan Gong and Jonathan L. Sessler
;
_publ_section_title
;
 "Texas-Sized" Molecular Boxes: Building Blocks for the Construction of
 Anion-Induced Supramolecular Species via Self-Assembly
;
_journal_name_full 'Journal of the American Chemical Society'
_journal_page_first 6330
_journal_page_last 6337
_journal_paper_doi 10.1021/ja401893w
_journal_volume 135
_journal_year 2013
_chemical_formula_sum 'C56 H83 N10 O26'
_chemical_formula_weight 1312.32
_chemical_name_common
;
cyclo[2](2,6-di(1H-imidazol-1-yl)pyridine)[2](1,3-dimethylenebenzene)
_ 1.5 2,6naphthalene dicarboxylate_ OH_ 19 H2O
;
_chemical_name_systematic
; 
 ? 
;
_space_group_IT_number 14
_symmetry_cell_setting monoclinic
_symmetry_space_group_name_Hall '-P 2ybc'
_symmetry_space_group_name_H-M 'P 1 21/c 1'
_atom_sites_solution_hydrogens geom
_atom_sites_solution_primary direct
_atom_sites_solution_secondary difmap
_audit_creation_method SHELXL-97
_cell_angle_alpha 90.00
_cell_angle_beta 107.80(3)
_cell_angle_gamma 90.00
_cell_formula_units_Z 4
_cell_length_a 16.622(3)
_cell_length_b 18.481(4)
_cell_length_c 23.087(5)
_cell_measurement_reflns_used 10417
_cell_measurement_temperature 100(2)
_cell_measurement_theta_max 24.11
_cell_measurement_theta_min 3.19
_cell_volume 6753(3)
_computing_cell_refinement 'CrystalClear (Rigaku Inc., 2008)'
_computing_data_collection 'CrystalClear (Rigaku Inc., 2008)'
_computing_data_reduction 'CrystalClear (Rigaku Inc., 2008)'
_computing_structure_refinement 'SHELXL-97 (Sheldrick, 1997)'
_computing_structure_solution 'SHELXS-97 (Sheldrick, 1990)'
_diffrn_ambient_temperature 100(2)
_diffrn_detector_area_resol_mean 28.5714
_diffrn_measured_fraction_theta_full 0.970
_diffrn_measured_fraction_theta_max 0.970
_diffrn_measurement_device
;
Saturn724+ (2x2 bin mode)
;
_diffrn_measurement_method dtprofit.ref
_diffrn_radiation_monochromator graphite
_diffrn_radiation_source 'fine-focus sealed tube'
_diffrn_radiation_type MoK\a
_diffrn_radiation_wavelength 0.71073
_diffrn_reflns_av_R_equivalents 0.0675
_diffrn_reflns_av_sigmaI/netI 0.0941
_diffrn_reflns_limit_h_max 19
_diffrn_reflns_limit_h_min -19
_diffrn_reflns_limit_k_max 21
_diffrn_reflns_limit_k_min -20
_diffrn_reflns_limit_l_max 23
_diffrn_reflns_limit_l_min -26
_diffrn_reflns_number 51926
_diffrn_reflns_theta_full 24.11
_diffrn_reflns_theta_max 24.11
_diffrn_reflns_theta_min 3.19
_exptl_absorpt_coefficient_mu 0.103
_exptl_absorpt_correction_T_max 1.0000
_exptl_absorpt_correction_T_min 0.6232
_exptl_absorpt_correction_type multi-scan
_exptl_crystal_colour colorless
_exptl_crystal_density_diffrn 1.291
_exptl_crystal_description block
_exptl_crystal_F_000 2052
_exptl_crystal_size_max 0.28
_exptl_crystal_size_mid 0.21
_exptl_crystal_size_min 0.18
_platon_squeeze_details
;
N: Number of moved primary input atoms_11
W: Number of unusual anisotropic displacement parameters_1
N: Total Potential Solvent Accessible Void Vol_2374.7 Ang*3
N: Electron Count / Cell =    181 - To be included in D(calc), F000 & Mol.Wght.
;
_refine_diff_density_max 0.591
_refine_diff_density_min -0.278
_refine_diff_density_rms 0.057
_refine_ls_extinction_method none
_refine_ls_goodness_of_fit_ref 1.057
_refine_ls_hydrogen_treatment constr
_refine_ls_matrix_type full
_refine_ls_number_parameters 667
_refine_ls_number_reflns 10417
_refine_ls_number_restraints 10
_refine_ls_restrained_S_all 1.060
_refine_ls_R_factor_all 0.1697
_refine_ls_R_factor_gt 0.0983
_refine_ls_shift/su_max 0.000
_refine_ls_shift/su_mean 0.000
_refine_ls_structure_factor_coef Fsqd
_refine_ls_weighting_details 'calc w=1/[\s^2^(Fo^2^)+(0.0500P)^2^+7.5000P] where P=(Fo^2^+2Fc^2^)/3'
_refine_ls_weighting_scheme calc
_refine_ls_wR_factor_gt 0.2077
_refine_ls_wR_factor_ref 0.2266
_reflns_number_gt 4137
_reflns_number_total 10417
_reflns_threshold_expression >2sigma(I)
_cod_data_source_file ja401893w_si_007.cif
_cod_data_source_block macrocycle3c
_cod_original_cell_volume 6753(2)
_cod_database_code 4119653

loop_
_symmetry_equiv_pos_as_xyz
'x, y, z'
'-x, y+1/2, -z+1/2'
'-x, -y, -z'
'x, -y-1/2, z-1/2'

loop_
_atom_site_label
_atom_site_type_symbol
_atom_site_fract_x
_atom_site_fract_y
_atom_site_fract_z
_atom_site_U_iso_or_equiv
_atom_site_adp_type
_atom_site_occupancy
_atom_site_symmetry_multiplicity
_atom_site_calc_flag
_atom_site_refinement_flags
O1 O 0.2266(2) 0.2164(2) 0.02609(15) 0.0680(10) Uani 1 1 d .
O1W O 0.2064(3) 0.0871(2) 0.43850(15) 0.0946(13) Uani 1 1 d .
O2 O 0.3276(2) 0.30168(19) 0.04957(13) 0.0618(9) Uani 1 1 d .
O2W O 0.6059(2) 0.1948(2) 0.34017(15) 0.0932(13) Uani 1 1 d .
O3 O 0.3164(2) 0.1975(2) 0.43893(14) 0.0707(10) Uani 1 1 d .
O4 O 0.4196(2) 0.28025(19) 0.45932(15) 0.0674(10) Uani 1 1 d .
O5 O 0.2897(8) 0.6558(6) 0.3647(5) 0.262(6) Uani 1 1 d .
O6 O 0.3085(4) 0.6924(4) 0.4635(3) 0.173(3) Uani 1 1 d .
N1 N 0.0193(4) 0.2660(3) -0.0890(2) 0.0964(17) Uani 1 1 d .
N2 N 0.0356(4) 0.2900(3) 0.0064(3) 0.0956(17) Uani 1 1 d .
N3 N 0.1319(4) 0.3656(3) 0.0686(2) 0.0803(15) Uani 1 1 d .
N4 N 0.2322(4) 0.4431(3) 0.1238(2) 0.0872(16) Uani 1 1 d .
N5 N 0.3215(4) 0.5064(4) 0.0917(3) 0.1000(18) Uani 1 1 d .
N6 N 0.5705(3) 0.2990(3) 0.11356(19) 0.0747(13) Uani 1 1 d .
N7 N 0.5168(3) 0.2134(2) 0.15313(18) 0.0635(12) Uani 1 1 d .
N8 N 0.4150(3) 0.1328(2) 0.10367(16) 0.0566(11) Uani 1 1 d .
N9 N 0.3135(3) 0.0579(2) 0.04362(18) 0.0620(11) Uani 1 1 d .
N10 N 0.2643(3) 0.0546(2) -0.05457(18) 0.0582(11) Uani 1 1 d .
C1 C 0.0653(4) 0.3036(3) -0.0417(3) 0.0791(17) Uani 1 1 d .
H1A H 0.1101 0.3340 -0.0412 0.095 Uiso 1 1 calc R
C2 C -0.0408(5) 0.2310(5) -0.0727(5) 0.141(3) Uani 1 1 d .
H2A H -0.0824 0.2021 -0.0984 0.169 Uiso 1 1 calc R
C3 C -0.0326(6) 0.2434(6) -0.0149(5) 0.150(4) Uani 1 1 d .
H3A H -0.0659 0.2245 0.0073 0.180 Uiso 1 1 calc R
C4 C 0.0704(5) 0.3219(4) 0.0634(3) 0.0822(19) Uani 1 1 d .
C5 C 0.0400(5) 0.3024(5) 0.1113(5) 0.124(3) Uani 1 1 d .
H5A H -0.0037 0.2691 0.1058 0.149 Uiso 1 1 calc R
C6 C 0.0768(7) 0.3342(5) 0.1666(4) 0.124(3) Uani 1 1 d .
H6A H 0.0571 0.3238 0.1993 0.149 Uiso 1 1 calc R
C7 C 0.1407(6) 0.3798(5) 0.1736(3) 0.115(3) Uani 1 1 d .
H7A H 0.1675 0.4002 0.2114 0.138 Uiso 1 1 calc R
C8 C 0.1678(5) 0.3972(5) 0.1219(3) 0.089(2) Uani 1 1 d .
C9 C 0.2592(5) 0.4619(4) 0.0753(3) 0.088(2) Uani 1 1 d .
H9A H 0.2356 0.4448 0.0359 0.106 Uiso 1 1 calc R
C10 C 0.2840(7) 0.4816(6) 0.1745(4) 0.133(3) Uani 1 1 d .
H10A H 0.2820 0.4801 0.2143 0.159 Uiso 1 1 calc R
C11 C 0.3340(7) 0.5187(5) 0.1542(4) 0.133(3) Uani 1 1 d .
H11A H 0.3743 0.5504 0.1779 0.159 Uiso 1 1 calc R
C12 C 0.3651(5) 0.5368(3) 0.0495(3) 0.102(2) Uani 1 1 d .
H12A H 0.3604 0.5891 0.0485 0.122 Uiso 1 1 calc R
H12B H 0.3386 0.5187 0.0086 0.122 Uiso 1 1 calc R
C13 C 0.4560(5) 0.5155(4) 0.0703(2) 0.0837(18) Uani 1 1 d .
C14 C 0.5213(5) 0.5655(3) 0.0997(2) 0.0862(19) Uani 1 1 d .
H14A H 0.5078 0.6130 0.1064 0.103 Uiso 1 1 calc R
C15 C 0.6014(5) 0.5438(4) 0.1175(3) 0.092(2) Uani 1 1 d .
H15A H 0.6434 0.5764 0.1373 0.110 Uiso 1 1 calc R
C16 C 0.6232(4) 0.4764(4) 0.1076(2) 0.091(2) Uani 1 1 d .
H16A H 0.6799 0.4633 0.1204 0.109 Uiso 1 1 calc R
C17 C 0.5624(4) 0.4254(3) 0.0783(2) 0.0752(17) Uani 1 1 d .
C18 C 0.4795(4) 0.4462(4) 0.0594(2) 0.0816(18) Uani 1 1 d .
H18A H 0.4382 0.4133 0.0390 0.098 Uiso 1 1 calc R
C19 C 0.5874(4) 0.3499(4) 0.0688(3) 0.0858(18) Uani 1 1 d .
H19A H 0.5562 0.3343 0.0280 0.103 Uiso 1 1 calc R
H19B H 0.6471 0.3487 0.0725 0.103 Uiso 1 1 calc R
C20 C 0.5180(3) 0.2460(3) 0.1012(2) 0.0629(14) Uani 1 1 d .
H20A H 0.4857 0.2323 0.0623 0.076 Uiso 1 1 calc R
C21 C 0.6069(4) 0.3025(4) 0.1757(3) 0.101(2) Uani 1 1 d .
H21A H 0.6472 0.3359 0.1965 0.121 Uiso 1 1 calc R
C22 C 0.5746(4) 0.2500(4) 0.2004(3) 0.096(2) Uani 1 1 d .
H22A H 0.5880 0.2396 0.2416 0.116 Uiso 1 1 calc R
C23 C 0.4639(3) 0.1547(3) 0.1581(2) 0.0580(14) Uani 1 1 d .
C24 C 0.4633(4) 0.1277(3) 0.2121(2) 0.0655(15) Uani 1 1 d .
H24A H 0.4992 0.1452 0.2486 0.079 Uiso 1 1 calc R
C25 C 0.4067(4) 0.0727(3) 0.2103(2) 0.0771(17) Uani 1 1 d .
H25A H 0.4033 0.0520 0.2462 0.092 Uiso 1 1 calc R
C26 C 0.3550(4) 0.0485(3) 0.1548(2) 0.0792(17) Uani 1 1 d .
H26A H 0.3159 0.0119 0.1525 0.095 Uiso 1 1 calc R
C27 C 0.3631(4) 0.0799(3) 0.1035(2) 0.0599(14) Uani 1 1 d .
C28 C 0.3196(3) 0.0881(3) -0.0067(2) 0.0518(12) Uani 1 1 d .
H28A H 0.3557 0.1257 -0.0089 0.062 Uiso 1 1 calc R
C29 C 0.2538(4) 0.0052(4) 0.0297(3) 0.096(2) Uani 1 1 d .
H29A H 0.2375 -0.0246 0.0567 0.115 Uiso 1 1 calc R
C30 C 0.2224(4) 0.0053(4) -0.0329(3) 0.0886(19) Uani 1 1 d .
H30A H 0.1792 -0.0241 -0.0561 0.106 Uiso 1 1 calc R
C31 C 0.2508(3) 0.0719(3) -0.1193(2) 0.0656(15) Uani 1 1 d .
H31A H 0.2611 0.0290 -0.1403 0.079 Uiso 1 1 calc R
H31B H 0.2907 0.1088 -0.1225 0.079 Uiso 1 1 calc R
C32 C 0.1625(3) 0.0981(3) -0.1491(2) 0.0524(13) Uani 1 1 d .
C33 C 0.1040(4) 0.0552(3) -0.1877(2) 0.0789(17) Uani 1 1 d .
H33A H 0.1193 0.0089 -0.1959 0.095 Uiso 1 1 calc R
C34 C 0.0239(4) 0.0780(4) -0.2147(3) 0.089(2) Uani 1 1 d .
H34A H -0.0145 0.0473 -0.2412 0.107 Uiso 1 1 calc R
C35 C -0.0013(4) 0.1466(4) -0.2031(3) 0.0888(19) Uani 1 1 d .
H35A H -0.0564 0.1623 -0.2214 0.107 Uiso 1 1 calc R
C36 C 0.0573(4) 0.1908(3) -0.1640(2) 0.0722(16) Uani 1 1 d .
C37 C 0.1405(3) 0.1653(3) -0.1378(2) 0.0623(14) Uani 1 1 d .
H37A H 0.1808 0.1955 -0.1123 0.075 Uiso 1 1 calc R
C38 C 0.0335(4) 0.2660(4) -0.1487(3) 0.112(2) Uani 1 1 d .
H38A H 0.0784 0.2997 -0.1483 0.134 Uiso 1 1 calc R
H38B H -0.0175 0.2817 -0.1795 0.134 Uiso 1 1 calc R
C39 C 0.2754(4) 0.2537(3) 0.0620(2) 0.0600(15) Uani 1 1 d .
C40 C 0.2856(4) 0.2526(4) 0.1305(2) 0.081(2) Uani 1 1 d .
C41 C 0.3413(5) 0.2905(4) 0.1701(3) 0.106(3) Uani 1 1 d .
H41A H 0.3768 0.3231 0.1593 0.127 Uiso 1 1 calc R
C42 C 0.3443(3) 0.2771(3) 0.2390(3) 0.0680(15) Uani 1 1 d .
C43 C 0.4030(4) 0.3147(4) 0.2785(4) 0.117(3) Uani 1 1 d .
H43A H 0.4391 0.3471 0.2681 0.140 Uiso 1 1 calc R
C44 C 0.4044(4) 0.3005(4) 0.3373(2) 0.088(2) Uani 1 1 d .
H44A H 0.4438 0.3257 0.3680 0.106 Uiso 1 1 calc R
C45 C 0.3510(4) 0.2505(3) 0.3555(2) 0.0688(16) Uani 1 1 d .
C46 C 0.2914(4) 0.2154(3) 0.3156(2) 0.090(2) Uani 1 1 d .
H46A H 0.2540 0.1847 0.3263 0.108 Uiso 1 1 calc R
C47 C 0.2879(4) 0.2299(3) 0.2457(2) 0.0677(16) Uani 1 1 d .
C48 C 0.2290(4) 0.1908(4) 0.2088(4) 0.118(3) Uani 1 1 d .
H48A H 0.1929 0.1595 0.2205 0.141 Uiso 1 1 calc R
C49 C 0.2284(5) 0.2038(4) 0.1458(2) 0.096(2) Uani 1 1 d .
H49A H 0.1892 0.1792 0.1145 0.115 Uiso 1 1 calc R
C50 C 0.3642(4) 0.2427(3) 0.4241(2) 0.0593(14) Uani 1 1 d .
C51 C 0.3245(9) 0.6505(7) 0.4168(10) 0.227(7) Uani 1 1 d DU
C52 C 0.3951(8) 0.5897(6) 0.4484(7) 0.156(4) Uani 1 1 d DU
C53 C 0.4291(8) 0.5756(7) 0.5085(7) 0.193(5) Uani 1 1 d U
H53A H 0.4123 0.6002 0.5380 0.232 Uiso 1 1 calc R
C54 C 0.4950(6) 0.5178(5) 0.5245(6) 0.144(3) Uani 1 1 d U
C55 C 0.5260(7) 0.5153(6) 0.5889(6) 0.181(4) Uani 1 1 d U
H55A H 0.5127 0.5450 0.6172 0.217 Uiso 1 1 calc R
C56 C 0.5891(6) 0.4488(5) 0.6002(6) 0.178(4) Uani 1 1 d U
H56A H 0.6167 0.4346 0.6400 0.213 Uiso 1 1 calc R

loop_
_atom_site_aniso_label
_atom_site_aniso_U_11
_atom_site_aniso_U_22
_atom_site_aniso_U_33
_atom_site_aniso_U_23
_atom_site_aniso_U_13
_atom_site_aniso_U_12
O1 0.061(2) 0.076(3) 0.063(2) -0.001(2) 0.0131(19) 0.012(2)
O1W 0.106(3) 0.102(3) 0.073(2) -0.011(2) 0.024(2) -0.026(3)
O2 0.059(2) 0.067(3) 0.0549(19) -0.0086(17) 0.0118(17) 0.012(2)
O2W 0.100(3) 0.099(3) 0.071(2) 0.006(2) 0.010(2) -0.001(3)
O3 0.085(3) 0.071(3) 0.059(2) -0.0085(18) 0.026(2) -0.009(2)
O4 0.071(3) 0.074(3) 0.058(2) 0.0041(19) 0.0197(19) -0.003(2)
O5 0.236(12) 0.259(11) 0.234(9) -0.052(8) -0.010(7) 0.060(9)
O6 0.159(6) 0.129(5) 0.209(6) -0.023(5) 0.024(5) -0.004(5)
N1 0.074(4) 0.129(5) 0.078(4) 0.003(4) 0.011(3) 0.026(4)
N2 0.077(4) 0.121(5) 0.094(5) 0.004(4) 0.033(4) 0.038(4)
N3 0.066(4) 0.095(4) 0.081(4) 0.011(3) 0.025(3) 0.034(3)
N4 0.101(5) 0.097(4) 0.062(4) -0.006(3) 0.023(4) 0.043(4)
N5 0.104(5) 0.097(5) 0.092(5) -0.010(4) 0.021(4) 0.010(4)
N6 0.073(3) 0.064(3) 0.067(3) 0.007(3) -0.007(2) -0.012(3)
N7 0.066(3) 0.051(3) 0.058(3) 0.000(2) -0.006(2) 0.005(2)
N8 0.059(3) 0.054(3) 0.049(3) 0.000(2) 0.005(2) 0.012(2)
N9 0.063(3) 0.059(3) 0.059(3) 0.002(2) 0.011(2) 0.005(2)
N10 0.053(3) 0.052(3) 0.067(3) -0.004(2) 0.015(2) -0.006(2)
C1 0.081(5) 0.084(5) 0.072(4) 0.016(4) 0.023(4) 0.032(4)
C2 0.074(6) 0.211(10) 0.138(8) -0.031(7) 0.033(6) 0.002(6)
C3 0.089(7) 0.225(11) 0.152(8) -0.033(8) 0.061(6) -0.009(7)
C4 0.075(5) 0.104(6) 0.071(5) 0.010(4) 0.029(4) 0.044(4)
C5 0.121(7) 0.129(7) 0.144(7) 0.027(6) 0.074(6) 0.048(5)
C6 0.154(9) 0.141(8) 0.109(7) 0.014(6) 0.087(7) 0.038(7)
C7 0.129(8) 0.142(8) 0.084(5) 0.015(5) 0.048(5) 0.052(6)
C8 0.085(5) 0.117(6) 0.067(5) 0.003(4) 0.027(4) 0.045(5)
C9 0.107(6) 0.094(6) 0.064(4) 0.002(4) 0.027(4) 0.052(5)
C10 0.177(10) 0.145(9) 0.069(6) 0.005(6) 0.026(6) 0.037(7)
C11 0.195(10) 0.118(8) 0.069(6) -0.030(5) 0.017(5) 0.019(7)
C12 0.138(7) 0.072(5) 0.085(4) 0.001(4) 0.018(5) 0.023(5)
C13 0.115(6) 0.054(4) 0.073(4) -0.004(3) 0.014(4) -0.001(4)
C14 0.131(6) 0.053(4) 0.067(4) 0.000(3) 0.020(4) -0.004(5)
C15 0.118(6) 0.060(5) 0.085(4) -0.007(4) 0.012(4) -0.022(4)
C16 0.094(5) 0.095(6) 0.065(4) 0.002(4) -0.002(3) -0.028(4)
C17 0.082(5) 0.071(5) 0.060(3) 0.001(3) 0.003(3) -0.020(4)
C18 0.082(5) 0.079(5) 0.065(3) 0.002(3) -0.004(3) -0.012(4)
C19 0.065(4) 0.097(5) 0.088(4) -0.006(4) 0.014(3) -0.003(4)
C20 0.068(4) 0.063(4) 0.049(3) 0.004(3) 0.006(3) 0.013(3)
C21 0.109(6) 0.085(5) 0.077(4) 0.000(4) -0.019(4) -0.022(4)
C22 0.122(6) 0.078(5) 0.059(4) 0.005(3) -0.017(4) 0.001(4)
C23 0.069(4) 0.046(3) 0.051(3) 0.004(3) 0.009(3) 0.019(3)
C24 0.078(4) 0.056(4) 0.051(3) 0.003(3) 0.003(3) 0.018(3)
C25 0.093(5) 0.068(4) 0.060(4) 0.014(3) 0.008(3) 0.010(4)
C26 0.084(4) 0.084(4) 0.061(4) 0.003(3) 0.009(3) -0.002(3)
C27 0.072(4) 0.049(4) 0.051(3) -0.001(3) 0.007(3) 0.017(3)
C28 0.057(3) 0.045(3) 0.054(3) 0.000(3) 0.017(3) 0.004(3)
C29 0.104(5) 0.101(5) 0.076(4) 0.010(4) 0.018(4) -0.038(4)
C30 0.079(4) 0.100(5) 0.079(4) -0.005(4) 0.012(3) -0.030(4)
C31 0.066(4) 0.070(4) 0.060(3) -0.012(3) 0.018(3) -0.007(3)
C32 0.052(3) 0.049(3) 0.052(3) 0.001(2) 0.010(2) -0.010(3)
C33 0.077(5) 0.075(4) 0.077(4) -0.008(3) 0.011(3) -0.022(4)
C34 0.062(5) 0.114(6) 0.078(4) 0.009(4) 0.002(3) -0.017(4)
C35 0.046(4) 0.125(6) 0.082(4) 0.009(4) -0.002(3) 0.001(4)
C36 0.071(4) 0.084(5) 0.058(3) 0.007(3) 0.013(3) 0.008(4)
C37 0.058(4) 0.074(4) 0.057(3) -0.002(3) 0.019(3) -0.012(3)
C38 0.098(5) 0.151(8) 0.077(5) 0.023(4) 0.014(4) 0.035(5)
C39 0.062(4) 0.067(4) 0.055(4) 0.006(3) 0.024(3) 0.036(3)
C40 0.097(5) 0.098(5) 0.049(4) 0.016(3) 0.025(4) 0.063(4)
C41 0.129(6) 0.124(6) 0.051(4) -0.009(4) 0.006(4) 0.081(5)
C42 0.045(3) 0.051(4) 0.102(4) -0.014(3) 0.014(3) 0.008(3)
C43 0.087(5) 0.077(5) 0.187(8) -0.032(5) 0.042(5) -0.006(4)
C44 0.126(6) 0.104(5) 0.043(3) 0.013(3) 0.039(4) 0.031(5)
C45 0.084(4) 0.073(4) 0.050(3) 0.002(3) 0.021(3) 0.029(4)
C46 0.117(6) 0.089(5) 0.053(3) -0.004(3) 0.010(4) 0.045(4)
C47 0.047(3) 0.052(4) 0.092(4) -0.024(3) 0.003(3) -0.001(3)
C48 0.071(5) 0.077(5) 0.201(8) 0.011(5) 0.037(5) 0.012(4)
C49 0.125(6) 0.121(6) 0.051(4) 0.030(4) 0.042(4) 0.055(5)
C50 0.068(4) 0.066(4) 0.046(3) 0.009(3) 0.021(3) 0.016(3)
C51 0.143(12) 0.113(10) 0.40(2) -0.069(12) 0.045(13) -0.015(7)
C52 0.137(9) 0.086(7) 0.275(12) -0.034(8) 0.107(9) -0.036(5)
C53 0.123(9) 0.142(9) 0.330(13) -0.027(11) 0.092(10) -0.048(6)
C54 0.102(6) 0.104(7) 0.257(10) -0.049(7) 0.100(7) -0.055(5)
C55 0.172(10) 0.126(8) 0.276(10) -0.036(9) 0.116(9) -0.056(6)
C56 0.153(8) 0.101(7) 0.320(12) -0.034(7) 0.132(8) -0.051(5)

loop_
_atom_type_symbol
_atom_type_description
_atom_type_scat_dispersion_real
_atom_type_scat_dispersion_imag
_atom_type_scat_source
C C 0.0033 0.0016 'International Tables Vol C Tables 4.2.6.8 and 6.1.1.4'
H H 0.0000 0.0000 'International Tables Vol C Tables 4.2.6.8 and 6.1.1.4'
N N 0.0061 0.0033 'International Tables Vol C Tables 4.2.6.8 and 6.1.1.4'
O O 0.0106 0.0060 'International Tables Vol C Tables 4.2.6.8 and 6.1.1.4'

loop_
_geom_angle_atom_site_label_1
_geom_angle_atom_site_label_2
_geom_angle_atom_site_label_3
_geom_angle
_geom_angle_site_symmetry_1
_geom_angle_site_symmetry_3
C1 N1 C2 108.3(6) . .
C1 N1 C38 123.9(7) . .
C2 N1 C38 127.8(8) . .
C1 N2 C3 106.5(6) . .
C1 N2 C4 122.6(7) . .
C3 N2 C4 130.9(8) . .
C4 N3 C8 119.1(7) . .
C8 N4 C9 125.7(6) . .
C8 N4 C10 128.1(7) . .
C9 N4 C10 106.2(7) . .
C9 N5 C11 105.0(7) . .
C9 N5 C12 123.9(6) . .
C11 N5 C12 131.1(8) . .
C20 N6 C21 108.6(5) . .
C20 N6 C19 126.0(5) . .
C21 N6 C19 125.3(5) . .
C20 N7 C22 106.5(5) . .
C20 N7 C23 126.2(4) . .
C22 N7 C23 127.2(5) . .
C27 N8 C23 116.3(4) . .
C28 N9 C29 110.0(4) . .
C28 N9 C27 123.6(5) . .
C29 N9 C27 126.4(5) . .
C30 N10 C28 108.0(4) . .
C30 N10 C31 126.3(5) . .
C28 N10 C31 125.6(4) . .
N1 C1 N2 108.3(6) . .
N1 C1 H1A 125.9 . .
N2 C1 H1A 125.9 . .
C3 C2 N1 110.2(9) . .
C3 C2 H2A 124.9 . .
N1 C2 H2A 124.9 . .
C2 C3 N2 106.7(8) . .
C2 C3 H3A 126.6 . .
N2 C3 H3A 126.6 . .
N3 C4 N2 116.5(7) . .
N3 C4 C5 124.1(7) . .
N2 C4 C5 119.4(9) . .
C6 C5 C4 117.5(9) . .
C6 C5 H5A 121.3 . .
C4 C5 H5A 121.3 . .
C7 C6 C5 119.9(8) . .
C7 C6 H6A 120.0 . .
C5 C6 H6A 120.0 . .
C6 C7 C8 119.1(8) . .
C6 C7 H7A 120.5 . .
C8 C7 H7A 120.5 . .
N3 C8 N4 115.7(7) . .
N3 C8 C7 120.3(8) . .
N4 C8 C7 123.9(8) . .
N5 C9 N4 110.9(7) . .
N5 C9 H9A 124.5 . .
N4 C9 H9A 124.5 . .
C11 C10 N4 105.6(8) . .
C11 C10 H10A 127.2 . .
N4 C10 H10A 127.2 . .
C10 C11 N5 112.3(9) . .
C10 C11 H11A 123.8 . .
N5 C11 H11A 123.8 . .
N5 C12 C13 109.7(5) . .
N5 C12 H12A 109.7 . .
C13 C12 H12A 109.7 . .
N5 C12 H12B 109.7 . .
C13 C12 H12B 109.7 . .
H12A C12 H12B 108.2 . .
C18 C13 C14 118.0(7) . .
C18 C13 C12 120.0(6) . .
C14 C13 C12 122.0(6) . .
C15 C14 C13 119.6(6) . .
C15 C14 H14A 120.2 . .
C13 C14 H14A 120.2 . .
C14 C15 C16 121.8(7) . .
C14 C15 H15A 119.1 . .
C16 C15 H15A 119.1 . .
C15 C16 C17 121.3(7) . .
C15 C16 H16A 119.4 . .
C17 C16 H16A 119.4 . .
C18 C17 C16 118.2(6) . .
C18 C17 C19 121.0(6) . .
C16 C17 C19 120.8(6) . .
C17 C18 C13 121.0(6) . .
C17 C18 H18A 119.5 . .
C13 C18 H18A 119.5 . .
N6 C19 C17 111.7(5) . .
N6 C19 H19A 109.3 . .
C17 C19 H19A 109.3 . .
N6 C19 H19B 109.3 . .
C17 C19 H19B 109.3 . .
H19A C19 H19B 107.9 . .
N6 C20 N7 109.8(5) . .
N6 C20 H20A 125.1 . .
N7 C20 H20A 125.1 . .
C22 C21 N6 107.9(6) . .
C22 C21 H21A 126.0 . .
N6 C21 H21A 126.0 . .
C21 C22 N7 107.1(5) . .
C21 C22 H22A 126.4 . .
N7 C22 H22A 126.4 . .
N8 C23 C24 125.9(5) . .
N8 C23 N7 111.7(4) . .
C24 C23 N7 122.4(5) . .
C23 C24 C25 116.3(5) . .
C23 C24 H24A 121.8 . .
C25 C24 H24A 121.8 . .
C24 C25 C26 119.5(5) . .
C24 C25 H25A 120.2 . .
C26 C25 H25A 120.2 . .
C27 C26 C25 118.1(6) . .
C27 C26 H26A 121.0 . .
C25 C26 H26A 121.0 . .
N8 C27 C26 123.9(5) . .
N8 C27 N9 113.6(5) . .
C26 C27 N9 122.5(6) . .
N9 C28 N10 108.0(4) . .
N9 C28 H28A 126.0 . .
N10 C28 H28A 126.0 . .
N9 C29 C30 105.1(5) . .
N9 C29 H29A 127.4 . .
C30 C29 H29A 127.4 . .
N10 C30 C29 108.7(5) . .
N10 C30 H30A 125.6 . .
C29 C30 H30A 125.6 . .
N10 C31 C32 111.0(4) . .
N10 C31 H31A 109.4 . .
C32 C31 H31A 109.4 . .
N10 C31 H31B 109.4 . .
C32 C31 H31B 109.4 . .
H31A C31 H31B 108.0 . .
C37 C32 C33 119.0(5) . .
C37 C32 C31 119.9(5) . .
C33 C32 C31 121.2(5) . .
C34 C33 C32 121.9(6) . .
C34 C33 H33A 119.0 . .
C32 C33 H33A 119.0 . .
C33 C34 C35 120.6(6) . .
C33 C34 H34A 119.7 . .
C35 C34 H34A 119.7 . .
C36 C35 C34 118.4(6) . .
C36 C35 H35A 120.8 . .
C34 C35 H35A 120.8 . .
C35 C36 C37 119.1(6) . .
C35 C36 C38 121.0(6) . .
C37 C36 C38 119.8(6) . .
C32 C37 C36 121.0(5) . .
C32 C37 H37A 119.5 . .
C36 C37 H37A 119.5 . .
N1 C38 C36 110.4(5) . .
N1 C38 H38A 109.6 . .
C36 C38 H38A 109.6 . .
N1 C38 H38B 109.6 . .
C36 C38 H38B 109.6 . .
H38A C38 H38B 108.1 . .
O1 C39 O2 126.0(5) . .
O1 C39 C40 123.1(6) . .
O2 C39 C40 110.9(6) . .
C41 C40 C49 123.7(6) . .
C41 C40 C39 123.4(7) . .
C49 C40 C39 112.9(6) . .
C40 C41 C42 114.8(7) . .
C40 C41 H41A 122.6 . .
C42 C41 H41A 122.6 . .
C43 C42 C47 132.0(6) . .
C43 C42 C41 113.7(7) . .
C47 C42 C41 114.3(6) . .
C42 C43 C44 111.7(7) . .
C42 C43 H43A 124.1 . .
C44 C43 H43A 124.1 . .
C43 C44 C45 126.1(6) . .
C43 C44 H44A 117.0 . .
C45 C44 H44A 117.0 . .
C46 C45 C44 121.3(6) . .
C46 C45 C50 121.4(6) . .
C44 C45 C50 117.3(6) . .
C45 C46 C47 114.4(6) . .
C45 C46 H46A 122.8 . .
C47 C46 H46A 122.8 . .
C48 C47 C42 134.9(7) . .
C48 C47 C46 110.6(6) . .
C42 C47 C46 114.5(5) . .
C47 C48 C49 109.5(7) . .
C47 C48 H48A 125.3 . .
C49 C48 H48A 125.3 . .
C40 C49 C48 122.9(7) . .
C40 C49 H49A 118.6 . .
C48 C49 H49A 118.6 . .
O4 C50 O3 126.4(4) . .
O4 C50 C45 117.8(5) . .
O3 C50 C45 115.8(5) . .
O5 C51 O6 126.0(15) . .
O5 C51 C52 125.6(18) . .
O6 C51 C52 108.2(14) . .
C53 C52 C56 126.4(14) . 3_666
C53 C52 C51 127.6(15) . .
C56 C52 C51 105.9(13) 3_666 .
C52 C53 C54 115.8(15) . .
C52 C53 H53A 122.1 . .
C54 C53 H53A 122.1 . .
C54 C54 C55 139.2(17) 3_666 .
C54 C54 C53 114.1(16) 3_666 .
C55 C54 C53 106.6(10) . .
C54 C55 C56 102.0(11) . .
C54 C55 H55A 129.0 . .
C56 C55 H55A 129.0 . .
C52 C56 C55 122.1(12) 3_666 .
C52 C56 H56A 118.9 3_666 .
C55 C56 H56A 118.9 . .

loop_
_geom_bond_atom_site_label_1
_geom_bond_atom_site_label_2
_geom_bond_distance
_geom_bond_site_symmetry_2
O1 C39 1.187(6) .
O2 C39 1.332(6) .
O3 C50 1.270(6) .
O4 C50 1.238(6) .
O5 C51 1.167(19) .
O6 C51 1.418(18) .
N1 C1 1.323(7) .
N1 C2 1.338(9) .
N1 C38 1.466(7) .
N2 C1 1.370(7) .
N2 C3 1.389(9) .
N2 C4 1.395(8) .
N3 C4 1.279(8) .
N3 C8 1.327(8) .
N4 C8 1.355(8) .
N4 C9 1.373(8) .
N4 C10 1.415(10) .
N5 C9 1.285(8) .
N5 C11 1.413(9) .
N5 C12 1.491(8) .
N6 C20 1.283(6) .
N6 C21 1.377(6) .
N6 C19 1.486(7) .
N7 C20 1.348(6) .
N7 C22 1.389(6) .
N7 C23 1.423(6) .
N8 C27 1.304(6) .
N8 C23 1.332(6) .
N9 C28 1.320(5) .
N9 C29 1.359(6) .
N9 C27 1.434(6) .
N10 C30 1.333(6) .
N10 C28 1.352(5) .
N10 C31 1.477(6) .
C1 H1A 0.9300 .
C2 C3 1.320(10) .
C2 H2A 0.9300 .
C3 H3A 0.9300 .
C4 C5 1.397(9) .
C5 C6 1.369(10) .
C5 H5A 0.9300 .
C6 C7 1.326(10) .
C6 H6A 0.9300 .
C7 C8 1.435(9) .
C7 H7A 0.9300 .
C9 H9A 0.9300 .
C10 C11 1.272(11) .
C10 H10A 0.9300 .
C11 H11A 0.9300 .
C12 C13 1.491(8) .
C12 H12A 0.9700 .
C12 H12B 0.9700 .
C13 C18 1.383(8) .
C13 C14 1.428(8) .
C14 C15 1.330(8) .
C14 H14A 0.9300 .
C15 C16 1.335(8) .
C15 H15A 0.9300 .
C16 C17 1.396(7) .
C16 H16A 0.9300 .
C17 C18 1.369(8) .
C17 C19 1.491(8) .
C18 H18A 0.9300 .
C19 H19A 0.9700 .
C19 H19B 0.9700 .
C20 H20A 0.9300 .
C21 C22 1.319(8) .
C21 H21A 0.9300 .
C22 H22A 0.9300 .
C23 C24 1.346(6) .
C24 C25 1.376(7) .
C24 H24A 0.9300 .
C25 C26 1.381(7) .
C25 H25A 0.9300 .
C26 C27 1.362(7) .
C26 H26A 0.9300 .
C28 H28A 0.9300 .
C29 C30 1.379(7) .
C29 H29A 0.9300 .
C30 H30A 0.9300 .
C31 C32 1.498(6) .
C31 H31A 0.9700 .
C31 H31B 0.9700 .
C32 C37 1.342(6) .
C32 C33 1.357(6) .
C33 C34 1.352(8) .
C33 H33A 0.9300 .
C34 C35 1.386(8) .
C34 H34A 0.9300 .
C35 C36 1.376(8) .
C35 H35A 0.9300 .
C36 C37 1.411(7) .
C36 C38 1.515(8) .
C37 H37A 0.9300 .
C38 H38A 0.9700 .
C38 H38B 0.9700 .
C39 C40 1.539(7) .
C40 C41 1.290(8) .
C40 C49 1.431(9) .
C41 C42 1.594(8) .
C41 H41A 0.9300 .
C42 C43 1.313(8) .
C42 C47 1.325(7) .
C43 C44 1.375(8) .
C43 H43A 0.9300 .
C44 C45 1.431(8) .
C44 H44A 0.9300 .
C45 C46 1.302(7) .
C45 C50 1.538(7) .
C46 C47 1.618(7) .
C46 H46A 0.9300 .
C47 C48 1.303(8) .
C48 C49 1.471(9) .
C48 H48A 0.9300 .
C49 H49A 0.9300 .
C51 C52 1.627(14) .
C52 C53 1.354(14) .
C52 C56 1.420(14) 3_666
C53 C54 1.493(15) .
C53 H53A 0.9300 .
C54 C54 1.361(18) 3_666
C54 C55 1.418(13) .
C55 C56 1.584(13) .
C55 H55A 0.9300 .
C56 C52 1.420(14) 3_666
C56 H56A 0.9300 .

loop_
_geom_torsion_atom_site_label_1
_geom_torsion_atom_site_label_2
_geom_torsion_atom_site_label_3
_geom_torsion_atom_site_label_4
_geom_torsion
_geom_torsion_site_symmetry_1
_geom_torsion_site_symmetry_4
C2 N1 C1 N2 2.3(7) . .
C38 N1 C1 N2 -179.1(5) . .
C3 N2 C1 N1 -1.5(7) . .
C4 N2 C1 N1 -179.7(5) . .
C1 N1 C2 C3 -2.3(10) . .
C38 N1 C2 C3 179.2(7) . .
N1 C2 C3 N2 1.3(11) . .
C1 N2 C3 C2 0.1(9) . .
C4 N2 C3 C2 178.2(7) . .
C8 N3 C4 N2 -179.7(5) . .
C8 N3 C4 C5 -2.7(9) . .
C1 N2 C4 N3 0.7(8) . .
C3 N2 C4 N3 -177.1(7) . .
C1 N2 C4 C5 -176.4(5) . .
C3 N2 C4 C5 5.8(10) . .
N3 C4 C5 C6 2.2(10) . .
N2 C4 C5 C6 179.1(6) . .
C4 C5 C6 C7 -2.0(12) . .
C5 C6 C7 C8 2.5(13) . .
C4 N3 C8 N4 -179.7(5) . .
C4 N3 C8 C7 3.1(9) . .
C9 N4 C8 N3 3.8(9) . .
C10 N4 C8 N3 -177.0(6) . .
C9 N4 C8 C7 -179.1(6) . .
C10 N4 C8 C7 0.1(11) . .
C6 C7 C8 N3 -3.0(11) . .
C6 C7 C8 N4 180.0(7) . .
C11 N5 C9 N4 -1.8(7) . .
C12 N5 C9 N4 179.9(5) . .
C8 N4 C9 N5 -180.0(6) . .
C10 N4 C9 N5 0.7(7) . .
C8 N4 C10 C11 -178.5(7) . .
C9 N4 C10 C11 0.8(9) . .
N4 C10 C11 N5 -1.9(11) . .
C9 N5 C11 C10 2.4(10) . .
C12 N5 C11 C10 -179.4(8) . .
C9 N5 C12 C13 -119.5(7) . .
C11 N5 C12 C13 62.6(9) . .
N5 C12 C13 C18 77.4(7) . .
N5 C12 C13 C14 -104.9(6) . .
C18 C13 C14 C15 -2.3(9) . .
C12 C13 C14 C15 179.9(6) . .
C13 C14 C15 C16 1.3(10) . .
C14 C15 C16 C17 -0.5(10) . .
C15 C16 C17 C18 0.5(8) . .
C15 C16 C17 C19 -178.6(6) . .
C16 C17 C18 C13 -1.5(8) . .
C19 C17 C18 C13 177.5(5) . .
C14 C13 C18 C17 2.4(8) . .
C12 C13 C18 C17 -179.8(5) . .
C20 N6 C19 C17 115.9(6) . .
C21 N6 C19 C17 -61.9(7) . .
C18 C17 C19 N6 -77.1(6) . .
C16 C17 C19 N6 101.9(6) . .
C21 N6 C20 N7 0.5(6) . .
C19 N6 C20 N7 -177.6(5) . .
C22 N7 C20 N6 -0.7(6) . .
C23 N7 C20 N6 177.0(4) . .
C20 N6 C21 C22 -0.1(8) . .
C19 N6 C21 C22 178.0(6) . .
N6 C21 C22 N7 -0.3(8) . .
C20 N7 C22 C21 0.6(7) . .
C23 N7 C22 C21 -177.1(5) . .
C27 N8 C23 C24 -1.0(7) . .
C27 N8 C23 N7 -179.0(4) . .
C20 N7 C23 N8 1.8(7) . .
C22 N7 C23 N8 179.1(5) . .
C20 N7 C23 C24 -176.2(5) . .
C22 N7 C23 C24 1.0(8) . .
N8 C23 C24 C25 -0.1(8) . .
N7 C23 C24 C25 177.6(5) . .
C23 C24 C25 C26 0.2(8) . .
C24 C25 C26 C27 0.8(8) . .
C23 N8 C27 C26 2.1(7) . .
C23 N8 C27 N9 -178.9(4) . .
C25 C26 C27 N8 -2.1(8) . .
C25 C26 C27 N9 179.0(5) . .
C28 N9 C27 N8 0.2(7) . .
C29 N9 C27 N8 -178.9(5) . .
C28 N9 C27 C26 179.2(5) . .
C29 N9 C27 C26 0.1(8) . .
C29 N9 C28 N10 -0.8(6) . .
C27 N9 C28 N10 180.0(4) . .
C30 N10 C28 N9 2.0(6) . .
C31 N10 C28 N9 179.9(4) . .
C28 N9 C29 C30 -0.7(7) . .
C27 N9 C29 C30 178.5(5) . .
C28 N10 C30 C29 -2.5(7) . .
C31 N10 C30 C29 179.7(5) . .
N9 C29 C30 N10 2.0(7) . .
C30 N10 C31 C32 60.5(7) . .
C28 N10 C31 C32 -116.9(5) . .
N10 C31 C32 C37 75.1(6) . .
N10 C31 C32 C33 -105.2(5) . .
C37 C32 C33 C34 -0.7(8) . .
C31 C32 C33 C34 179.6(5) . .
C32 C33 C34 C35 -0.5(9) . .
C33 C34 C35 C36 0.5(9) . .
C34 C35 C36 C37 0.7(8) . .
C34 C35 C36 C38 -179.0(6) . .
C33 C32 C37 C36 1.9(7) . .
C31 C32 C37 C36 -178.4(4) . .
C35 C36 C37 C32 -1.9(8) . .
C38 C36 C37 C32 177.7(5) . .
C1 N1 C38 C36 117.1(7) . .
C2 N1 C38 C36 -64.5(9) . .
C35 C36 C38 N1 100.9(6) . .
C37 C36 C38 N1 -78.7(7) . .
O1 C39 C40 C41 176.7(5) . .
O2 C39 C40 C41 -3.8(7) . .
O1 C39 C40 C49 -1.8(7) . .
O2 C39 C40 C49 177.7(4) . .
C49 C40 C41 C42 2.0(8) . .
C39 C40 C41 C42 -176.3(4) . .
C40 C41 C42 C43 178.2(5) . .
C40 C41 C42 C47 -1.3(7) . .
C47 C42 C43 C44 0.5(10) . .
C41 C42 C43 C44 -178.8(5) . .
C42 C43 C44 C45 1.0(9) . .
C43 C44 C45 C46 -3.3(9) . .
C43 C44 C45 C50 179.5(5) . .
C44 C45 C46 C47 3.6(8) . .
C50 C45 C46 C47 -179.4(4) . .
C43 C42 C47 C48 -179.5(7) . .
C41 C42 C47 C48 -0.2(9) . .
C43 C42 C47 C46 0.1(9) . .
C41 C42 C47 C46 179.4(4) . .
C45 C46 C47 C48 177.5(5) . .
C45 C46 C47 C42 -2.2(7) . .
C42 C47 C48 C49 0.7(10) . .
C46 C47 C48 C49 -178.8(4) . .
C41 C40 C49 C48 -1.5(9) . .
C39 C40 C49 C48 177.0(5) . .
C47 C48 C49 C40 0.0(8) . .
C46 C45 C50 O4 -176.7(5) . .
C44 C45 C50 O4 0.4(7) . .
C46 C45 C50 O3 3.5(7) . .
C44 C45 C50 O3 -179.4(5) . .
O5 C51 C52 C53 -170.7(19) . .
O6 C51 C52 C53 5.2(18) . .
O5 C51 C52 C56 6(2) . 3_666
O6 C51 C52 C56 -178.0(9) . 3_666
C56 C52 C53 C54 5.8(19) 3_666 .
C51 C52 C53 C54 -178.1(9) . .
C52 C53 C54 C54 -6.8(16) . 3_666
C52 C53 C54 C55 175.9(11) . .
C54 C54 C55 C56 -0.6(19) 3_666 .
C53 C54 C55 C56 175.6(7) . .
C54 C55 C56 C52 2.4(11) . 3_666

loop_
_platon_squeeze_void_nr
_platon_squeeze_void_average_x
_platon_squeeze_void_average_y
_platon_squeeze_void_average_z
_platon_squeeze_void_volume
_platon_squeeze_void_count_electrons
_platon_squeeze_void_content
1 0.000 0.007 -0.005 2362 181 ' '
